data_4346000
loop_
_publ_author_name
'Louise A. Berben'
'Mary C. Faia'
'Nathan R. M. Crawford'
'Jeffrey R. Long'

_publ_section_title
;
 Angle-Dependent Electronic Effects in 4,4'-Bipyridine-Bridged Ru3
 Triangle and Ru4 Square Complexes
;
_journal_name_full 'Inorganic Chemistry'
_journal_page_first 6378
_journal_page_last 6386
_journal_paper_doi 10.1021/ic060570l
_journal_volume 45
_journal_year 2006
_chemical_formula_moiety
;
'(C8 H20 N4 Ru1 C2 H6 S1 O1 C2 H3 N), 2(B F4)' 
;
_chemical_formula_sum 'C12 H29 B2 F8 N5 O Ru S'
_chemical_formula_weight 566.15
_space_group_IT_number 7
_space_group_name_Hall 'P -2yc'
_space_group_name_H-M_alt 'P 1 c 1'
_symmetry_cell_setting monoclinic
_symmetry_space_group_name_H-M 'P 1 c 1'
_atom_sites_solution_hydrogens geom
_atom_sites_solution_primary direct
_atom_sites_solution_secondary difmap
_cell_angle_alpha 90.00
_cell_angle_beta 90.238(2)
_cell_angle_gamma 90.00
_cell_formula_units_Z 4
_cell_length_a 9.0164(10)
_cell_length_b 19.309(2)
_cell_length_c 12.3730(14)
_cell_measurement_temperature 293(2)
_cell_volume 2154.1(4)
_computing_cell_refinement
;
  'SMART (Siemens, 1995), SAINT (Siemens, 1995)'
;
_computing_data_collection 'SMART (Siemens, 1995)'
_computing_data_reduction
;
  'SAINT (Siemens, 1995), XPREP (Siemens, 1995)'
;
_computing_structure_refinement 'SHELXL-93 (Sheldrick, 1993)'
_computing_structure_solution 'SHELXS-86 (Sheldrick, 1990)'
_diffrn_ambient_temperature 293(2)
_diffrn_measurement_device SMART
_diffrn_measurement_method 'omega scans with profile analysis'
_diffrn_radiation_monochromator graphite
_diffrn_radiation_source 'fine-focus sealed tube'
_diffrn_radiation_type MoK\a
_diffrn_radiation_wavelength 0.71073
_diffrn_reflns_av_R_equivalents 0.0362
_diffrn_reflns_av_sigmaI/netI 0.0599
_diffrn_reflns_limit_h_max 11
_diffrn_reflns_limit_h_min -6
_diffrn_reflns_limit_k_max 24
_diffrn_reflns_limit_k_min -22
_diffrn_reflns_limit_l_max 15
_diffrn_reflns_limit_l_min -15
_diffrn_reflns_number 12055
_diffrn_reflns_theta_max 26.38
_diffrn_reflns_theta_min 2.49
_exptl_absorpt_coefficient_mu 0.907
_exptl_absorpt_correction_T_max 0.873
_exptl_absorpt_correction_T_min 0.769
_exptl_absorpt_correction_type multi-scan
_exptl_absorpt_process_details 'Blessing, Acta Cryst. (1995) A51 33'
_exptl_crystal_colour yellow
_exptl_crystal_density_diffrn 1.746
_exptl_crystal_density_meas ?
_exptl_crystal_description block
_exptl_crystal_F_000 1144
_exptl_crystal_size_max 0.30
_exptl_crystal_size_mid 0.30
_exptl_crystal_size_min 0.15
_refine_diff_density_max 2.615
_refine_diff_density_min -1.917
_refine_diff_density_rms 0.208
_refine_ls_abs_structure_details 'Flack H D (1983), Acta Cryst. A39, 876-881'
_refine_ls_abs_structure_Flack 0.66(9)
_refine_ls_extinction_method none
_refine_ls_goodness_of_fit_all 1.080
_refine_ls_goodness_of_fit_obs 1.091
_refine_ls_matrix_type full
_refine_ls_number_parameters 543
_refine_ls_number_reflns 5985
_refine_ls_number_restraints 2
_refine_ls_restrained_S_all 1.090
_refine_ls_restrained_S_obs 1.091
_refine_ls_R_factor_all 0.0767
_refine_ls_R_factor_obs 0.0675
_refine_ls_shift/esd_max -0.790
_refine_ls_shift/esd_mean 0.016
_refine_ls_structure_factor_coef Fsqd
_refine_ls_weighting_details 'w=1/[\s^2^(Fo^2^)+(0.1258P)^2^+4.1529P] where P=(Fo^2^+2Fc^2^)/3'
_refine_ls_weighting_scheme calc
_refine_ls_wR_factor_all 0.1907
_refine_ls_wR_factor_obs 0.1754
_reflns_number_observed 5119
_reflns_number_total 5990
_reflns_observed_criterion >2sigma(I)
_cod_data_source_file ic060570lsi20060404_090526.cif
_cod_data_source_block mcf2b
_cod_depositor_comments
;
The following automatic conversions were performed:

data item '_exptl_crystal_density_meas' value 'not measured' was
changed to '?' -- the value is perceived as not measured.

data item '_refine_ls_weighting_scheme' value 'calc
w=1/[\s^2^(Fo^2^)+(0.1258P)^2^+4.1529P] where P=(Fo^2^+2Fc^2^)/3' was
changed to 'calc'. A new data item '_refine_ls_weighting_details' was
created with the value set to
'w=1/[\s^2^(Fo^2^)+(0.1258P)^2^+4.1529P] where P=(Fo^2^+2Fc^2^)/3'.

Automatic conversion script
Id: cif_fix_values 6909 2019-04-08 15:41:33Z antanas 
;
_cod_original_sg_symbol_H-M Pc
_cod_database_code 4346000

loop_
_symmetry_equiv_pos_as_xyz
'x, y, z'
'x, -y, z+1/2'

loop_
_atom_site_aniso_label
_atom_site_aniso_U_11
_atom_site_aniso_U_22
_atom_site_aniso_U_33
_atom_site_aniso_U_23
_atom_site_aniso_U_13
_atom_site_aniso_U_12
Ru1 0.0227(5) 0.0159(4) 0.0296(8) 0.0057(4) -0.0027(7) -0.0002(5)
N1 0.010(6) 0.044(7) 0.018(7) 0.006(5) -0.002(5) -0.011(4)
N2 0.035(7) 0.028(5) 0.053(10) 0.022(6) 0.006(7) 0.026(5)
N3 0.013(4) 0.041(5) 0.026(6) 0.014(5) -0.011(5) 0.003(5)
N4 0.021(6) 0.022(4) 0.068(10) 0.009(6) -0.021(6) -0.005(5)
C1 0.058(9) 0.004(3) 0.064(8) 0.010(4) 0.006(7) 0.006(4)
C2 0.022(7) 0.040(7) 0.066(13) 0.005(7) 0.007(8) -0.006(5)
C3 0.037(10) 0.041(7) 0.058(10) 0.004(7) -0.027(8) -0.012(7)
C4 0.022(7) 0.015(5) 0.046(8) 0.004(5) 0.000(6) -0.011(5)
C5 0.023(7) 0.008(5) 0.052(8) 0.011(5) 0.012(6) 0.001(4)
C6 0.020(8) 0.014(4) 0.051(9) 0.001(5) 0.003(7) -0.003(5)
C7 0.029(8) 0.062(9) 0.071(13) -0.001(8) -0.015(9) -0.020(7)
C8 0.063(9) 0.008(4) 0.053(8) 0.011(4) -0.018(7) -0.007(4)
C9 0.060(10) 0.041(7) 0.039(9) 0.008(7) -0.008(9) 0.016(8)
N5 0.062(8) 0.015(4) 0.047(9) 0.001(5) 0.016(7) -0.011(6)
S1 0.042(3) 0.0112(10) 0.038(2) 0.002(2) 0.000(2) 0.000(2)
O1 0.048(6) 0.012(3) 0.032(5) -0.004(4) -0.007(5) -0.003(4)
C50 0.025(5) 0.021(4) 0.016(3) 0.006(3) 0.002(4) -0.004(4)
C51 0.040(8) 0.016(4) 0.037(7) 0.008(5) -0.018(6) 0.010(5)
Ru2 0.0287(6) 0.0166(4) 0.0364(10) 0.0067(4) -0.0017(9) 0.0002(5)
N7 0.080(14) 0.039(8) 0.041(11) 0.010(6) -0.004(11) 0.012(8)
N8 0.028(7) 0.031(5) 0.035(7) 0.005(5) 0.001(6) -0.016(5)
N9 0.057(6) 0.002(3) 0.046(7) -0.004(4) 0.014(6) -0.005(5)
N10 0.035(7) 0.033(5) 0.034(7) 0.016(5) 0.006(6) -0.001(5)
C12 0.037(9) 0.229(24) 0.013(5) -0.020(8) 0.006(6) -0.022(12)
C13 0.061(11) 0.056(9) 0.043(9) 0.022(7) 0.028(9) 0.028(8)
C14 0.029(9) 0.017(5) 0.054(9) 0.011(6) 0.001(7) -0.003(5)
C15 0.054(11) 0.019(5) 0.036(8) 0.000(6) -0.010(7) 0.005(6)
C16 0.061(12) 0.029(7) 0.040(8) -0.004(6) -0.011(8) 0.026(7)
C17 0.055(13) 0.068(10) 0.073(14) 0.040(10) 0.024(11) 0.038(10)
C18 0.063(12) 0.035(7) 0.040(8) 0.015(5) -0.028(9) -0.009(6)
C19 0.055(11) 0.183(20) 0.019(6) -0.026(9) -0.010(7) 0.025(12)
C20 0.042(7) 0.007(4) 0.038(8) -0.003(5) -0.002(7) -0.008(5)
C21 0.146(17) 0.000(4) 0.098(12) 0.005(5) -0.018(10) -0.010(6)
N11 0.022(5) 0.038(5) 0.042(8) 0.008(6) -0.013(6) 0.008(5)
S2 0.024(2) 0.0330(14) 0.030(2) 0.015(2) -0.004(2) 0.002(2)
O2 0.129(15) 0.054(7) 0.299(24) 0.033(11) 0.106(16) -0.017(9)
C52 0.035(7) 0.018(4) 0.018(5) 0.009(5) 0.003(5) 0.003(5)
C53 0.044(10) 0.061(9) 0.072(12) 0.022(10) -0.014(9) 0.001(8)
B1 0.060(13) 0.026(7) 0.101(21) -0.005(11) 0.011(15) 0.005(10)
F1 0.138(13) 0.071(7) 0.207(20) -0.010(9) -0.050(13) 0.043(8)
F2 0.123(10) 0.050(5) 0.124(11) 0.036(7) -0.024(9) -0.023(6)
F3 0.520(48) 0.106(10) 0.123(12) 0.023(10) -0.017(20) -0.217(19)
F4 0.303(21) 0.110(8) 0.113(9) -0.073(8) 0.115(11) -0.171(12)
B2 0.043(10) 0.050(9) 0.066(12) -0.042(9) 0.004(10) -0.002(9)
F5 0.062(6) 0.056(5) 0.051(7) -0.014(5) -0.018(6) 0.002(5)
F6 0.134(12) 0.123(10) 0.097(8) -0.044(8) 0.054(9) -0.061(9)
F7 0.124(12) 0.094(8) 0.177(15) -0.080(9) -0.100(12) 0.027(7)
F8 0.209(13) 0.055(5) 0.082(7) -0.033(5) 0.072(8) -0.076(7)
B3 0.064(12) 0.009(5) 0.100(20) 0.005(9) -0.025(15) -0.006(8)
F9 0.147(11) 0.053(5) 0.079(8) -0.022(5) -0.006(8) 0.033(6)
F10 0.120(11) 0.099(10) 0.202(17) -0.020(10) 0.044(11) -0.055(9)
F11 0.673(62) 0.246(22) 0.149(17) -0.074(17) -0.133(28) 0.382(34)
F12 0.137(9) 0.039(4) 0.074(6) -0.020(4) -0.045(6) 0.065(5)
B4 0.036(9) 0.067(10) 0.030(8) 0.015(8) -0.004(7) 0.002(9)
F13 0.064(7) 0.095(7) 0.131(10) -0.070(7) 0.044(7) -0.005(5)
F14 0.079(9) 0.210(14) 0.096(9) -0.083(10) -0.044(8) 0.061(9)
F15 0.287(20) 0.040(5) 0.135(12) -0.021(6) -0.101(13) 0.075(8)
F16 0.061(5) 0.018(3) 0.039(5) -0.014(4) 0.010(5) -0.001(4)

loop_
_atom_site_label
_atom_site_type_symbol
_atom_site_fract_x
_atom_site_fract_y
_atom_site_fract_z
_atom_site_U_iso_or_equiv
_atom_site_thermal_displace_type
_atom_site_occupancy
_atom_site_calc_flag
_atom_site_refinement_flags
_atom_site_disorder_group
Ru1 Ru 0.28721(7) 0.38053(4) 0.11090(5) 0.0227(3) Uani 1 d . .
N1 N 0.2847(15) 0.3813(5) -0.0605(12) 0.024(3) Uani 1 d . .
N2 N 0.5142(15) 0.3972(6) 0.0853(13) 0.039(4) Uani 1 d . .
N3 N 0.2857(15) 0.4867(4) 0.1342(9) 0.026(3) Uani 1 d . .
N4 N 0.0512(14) 0.3971(6) 0.0888(13) 0.037(4) Uani 1 d . .
C1 C 0.4285(17) 0.4084(4) -0.1060(12) 0.042(3) Uani 1 d . .
H1A H 0.4264(17) 0.4585(4) -0.1117(12) 0.050 Uiso 1 calc R .
H1B H 0.4472(17) 0.3889(4) -0.1770(12) 0.050 Uiso 1 calc R .
C2 C 0.5472(18) 0.3850(7) -0.0250(19) 0.043(5) Uani 1 d . .
H2A H 0.5636(18) 0.3357(7) -0.0347(19) 0.051 Uiso 1 calc R .
H2B H 0.6392(18) 0.4085(7) -0.0420(19) 0.051 Uiso 1 calc R .
C3 C 0.5542(20) 0.4677(7) 0.1201(15) 0.045(5) Uani 1 d . .
H3A H 0.6432(20) 0.4823(7) 0.0827(15) 0.054 Uiso 1 calc R .
H3B H 0.5751(20) 0.4677(7) 0.1970(15) 0.054 Uiso 1 calc R .
C4 C 0.4273(15) 0.5191(6) 0.0956(14) 0.028(3) Uani 1 d . .
H4A H 0.4447(15) 0.5626(6) 0.1328(14) 0.033 Uiso 1 calc R .
H4B H 0.4215(15) 0.5282(6) 0.0186(14) 0.033 Uiso 1 calc R .
C5 C 0.1467(14) 0.5187(5) 0.0953(14) 0.028(3) Uani 1 d . .
H5A H 0.1513(14) 0.5265(5) 0.0179(14) 0.033 Uiso 1 calc R .
H5B H 0.1308(14) 0.5628(5) 0.1308(14) 0.033 Uiso 1 calc R .
C6 C 0.0209(15) 0.4686(5) 0.1220(12) 0.029(3) Uani 1 d . .
H6A H 0.0038(15) 0.4695(5) 0.1994(12) 0.034 Uiso 1 calc R .
H6B H -0.0691(15) 0.4843(5) 0.0865(12) 0.034 Uiso 1 calc R .
C7 C 0.0232(20) 0.3881(9) -0.0245(20) 0.054(5) Uani 1 d . .
H7A H -0.0644(20) 0.4149(9) -0.0427(20) 0.065 Uiso 1 calc R .
H7B H -0.0013(20) 0.3398(9) -0.0362(20) 0.065 Uiso 1 calc R .
C8 C 0.1475(18) 0.4080(4) -0.1069(12) 0.041(3) Uani 1 d . .
H8A H 0.1282(18) 0.3872(4) -0.1768(12) 0.049 Uiso 1 calc R .
H8B H 0.1529(18) 0.4579(4) -0.1156(12) 0.049 Uiso 1 calc R .
C9 C 0.2895(24) 0.2176(7) 0.0813(14) 0.047(4) Uani 1 d . .
C10 C 0.2928(21) 0.1398(7) 0.0676(14) 0.049(3) Uiso 1 d . .
H10A H 0.3580(98) 0.1279(7) 0.0093(61) 0.073 Uiso 1 calc R .
H10B H 0.1947(31) 0.1233(9) 0.0516(89) 0.073 Uiso 1 calc R .
H10C H 0.3278(117) 0.1187(7) 0.1332(34) 0.073 Uiso 1 calc R .
N5 N 0.2941(19) 0.2754(5) 0.0926(11) 0.042(4) Uani 1 d . .
S1 S 0.2867(6) 0.3695(2) 0.2888(4) 0.0304(11) Uani 1 d . .
O1 O 0.2856(13) 0.4377(3) 0.3539(8) 0.031(2) Uani 1 d . .
C50 C 0.1377(12) 0.3186(4) 0.3393(7) 0.020(2) Uani 1 d . .
H50A H 0.1411(39) 0.2733(10) 0.3074(36) 0.031 Uiso 1 calc R .
H50B H 0.0451(12) 0.3404(16) 0.3213(41) 0.031 Uiso 1 calc R .
H50C H 0.1465(38) 0.3147(26) 0.4164(8) 0.031 Uiso 1 calc R .
C51 C 0.4417(16) 0.3194(5) 0.3421(12) 0.031(3) Uani 1 d . .
H51A H 0.4469(50) 0.2757(16) 0.3052(41) 0.047 Uiso 1 calc R .
H51B H 0.4275(41) 0.3115(31) 0.4180(17) 0.047 Uiso 1 calc R .
H51C H 0.5323(18) 0.3445(17) 0.3312(51) 0.047 Uiso 1 calc R .
Ru2 Ru 0.78774(7) 0.11972(4) 0.63818(5) 0.0273(4) Uani 1 d . .
N7 N 0.7856(28) 0.1178(6) 0.8093(17) 0.053(6) Uani 1 d . .
N8 N 0.5556(14) 0.1035(6) 0.6611(11) 0.031(3) Uani 1 d . .
N9 N 0.7873(19) 0.0121(4) 0.6109(11) 0.035(3) Uani 1 d . .
N10 N 1.0133(16) 0.1037(6) 0.6661(11) 0.034(3) Uani 1 d . .
C12 C 0.6453(18) 0.1060(13) 0.8474(11) 0.093(8) Uani 1 d . .
H12A H 0.6314(18) 0.1370(13) 0.9083(11) 0.112 Uiso 1 calc R .
H12B H 0.6447(18) 0.0593(13) 0.8764(11) 0.112 Uiso 1 calc R .
C13 C 0.5164(22) 0.1124(8) 0.7808(18) 0.053(5) Uani 1 d . .
H13A H 0.4719(22) 0.1576(8) 0.7917(18) 0.064 Uiso 1 calc R .
H13B H 0.4444(22) 0.0776(8) 0.8013(18) 0.064 Uiso 1 calc R .
C14 C 0.5274(16) 0.0289(6) 0.6186(13) 0.033(4) Uani 1 d . .
H14A H 0.4358(16) 0.0113(6) 0.6490(13) 0.040 Uiso 1 calc R .
H14B H 0.5162(16) 0.0300(6) 0.5406(13) 0.040 Uiso 1 calc R .
C15 C 0.6537(19) -0.0194(6) 0.6485(13) 0.036(4) Uani 1 d . .
H15A H 0.6580(19) -0.0258(6) 0.7262(13) 0.043 Uiso 1 calc R .
H15B H 0.6397(19) -0.0642(6) 0.6147(13) 0.043 Uiso 1 calc R .
C16 C 0.9282(19) -0.0183(7) 0.6506(14) 0.043(4) Uani 1 d . .
H16A H 0.9451(19) -0.0628(7) 0.6167(14) 0.052 Uiso 1 calc R .
H16B H 0.9238(19) -0.0250(7) 0.7282(14) 0.052 Uiso 1 calc R .
C17 C 1.0514(22) 0.0306(9) 0.6231(17) 0.066(7) Uani 1 d . .
H17A H 1.0644(22) 0.0323(9) 0.5454(17) 0.079 Uiso 1 calc R .
H17B H 1.1434(22) 0.0146(9) 0.6554(17) 0.079 Uiso 1 calc R .
C18 C 1.0507(22) 0.1181(7) 0.7859(16) 0.046(5) Uani 1 d . .
H18A H 1.1319(22) 0.0885(7) 0.8091(16) 0.055 Uiso 1 calc R .
H18B H 1.0811(22) 0.1659(7) 0.7948(16) 0.055 Uiso 1 calc R .
C19 C 0.9259(21) 0.1049(12) 0.8482(12) 0.086(7) Uani 1 d . .
H19A H 0.9294(21) 0.0564(12) 0.8682(12) 0.103 Uiso 1 calc R .
H19B H 0.9370(21) 0.1313(12) 0.9145(12) 0.103 Uiso 1 calc R .
C20 C 0.7874(18) 0.2810(5) 0.6697(12) 0.029(3) Uani 1 d . .
C21 C 0.7879(29) 0.3560(5) 0.6893(18) 0.081(7) Uani 1 d . .
H21A H 0.8131(176) 0.3798(6) 0.6238(37) 0.122 Uiso 1 calc R .
H21B H 0.8597(128) 0.3668(11) 0.7443(93) 0.122 Uiso 1 calc R .
H21C H 0.6913(56) 0.3704(14) 0.7126(125) 0.122 Uiso 1 calc R .
N11 N 0.7897(15) 0.2246(5) 0.6562(11) 0.034(3) Uani 1 d . .
S2 S 0.7881(5) 0.1296(2) 0.4591(4) 0.0290(10) Uani 1 d . .
O2 O 0.9435(22) 0.1811(7) 0.4117(21) 0.161(9) Uani 1 d . .
C52 C 0.7909(16) 0.0669(5) 0.3985(10) 0.024(3) Uani 1 d . .
H52A H 0.6912(16) 0.0525(18) 0.3827(46) 0.035 Uiso 1 calc R .
H52B H 0.8402(65) 0.0315(10) 0.4397(23) 0.035 Uiso 1 calc R .
H52C H 0.8433(64) 0.0743(10) 0.3321(26) 0.035 Uiso 1 calc R .
C53 C 0.6474(21) 0.1809(9) 0.4093(18) 0.059(5) Uani 1 d . .
H53A H 0.6738(52) 0.2288(9) 0.4176(75) 0.088 Uiso 1 calc R .
H53B H 0.5578(34) 0.1717(38) 0.4484(56) 0.088 Uiso 1 calc R .
H53C H 0.6320(76) 0.1709(37) 0.3341(27) 0.088 Uiso 1 calc R .
B1 B 0.2887(31) 0.2674(8) 0.6778(25) 0.062(7) Uani 1 d . .
F1 F 0.1590(21) 0.3020(7) 0.6576(19) 0.139(7) Uani 1 d . .
F2 F 0.2832(19) 0.2547(5) 0.7878(14) 0.099(5) Uani 1 d . .
F3 F 0.3660(35) 0.3182(8) 0.6565(15) 0.250(17) Uani 1 d . .
F4 F 0.2624(22) 0.2088(6) 0.6291(11) 0.175(9) Uani 1 d . .
B2 B 0.2855(24) 0.0621(9) 0.3767(18) 0.053(5) Uani 1 d . .
F5 F 0.2905(14) 0.1045(4) 0.4618(11) 0.057(3) Uani 1 d . .
F6 F 0.4009(18) 0.0745(8) 0.3132(12) 0.118(5) Uani 1 d . .
F7 F 0.1643(18) 0.0640(7) 0.3195(15) 0.132(7) Uani 1 d . .
F8 F 0.2703(19) -0.0064(5) 0.4138(9) 0.115(5) Uani 1 d . .
B3 B -0.2151(29) 0.2331(7) 0.0677(23) 0.058(7) Uani 1 d . .
F9 F -0.2204(19) 0.2444(5) -0.0480(12) 0.093(4) Uani 1 d . .
F10 F -0.3439(20) 0.2058(7) 0.0820(18) 0.140(6) Uani 1 d . .
F11 F -0.1341(45) 0.1846(12) 0.0921(20) 0.357(27) Uani 1 d . .
F12 F -0.2222(14) 0.2943(4) 0.1128(8) 0.083(4) Uani 1 d . .
B4 B -0.2143(23) 0.4394(9) 0.3749(14) 0.044(4) Uani 1 d . .
F13 F -0.3421(13) 0.4433(6) 0.4209(13) 0.097(4) Uani 1 d . .
F14 F -0.0931(15) 0.4293(9) 0.4317(11) 0.128(6) Uani 1 d . .
F15 F -0.2301(25) 0.5047(5) 0.3339(12) 0.154(8) Uani 1 d . .
F16 F -0.2155(12) 0.3950(3) 0.2833(9) 0.039(2) Uani 1 d . .

loop_
_atom_type_symbol
_atom_type_description
_atom_type_scat_dispersion_real
_atom_type_scat_dispersion_imag
_atom_type_scat_source
C C 0.0033 0.0016 'International Tables Vol C Tables 4.2.6.8 and 6.1.1.4'
H H 0.0000 0.0000 'International Tables Vol C Tables 4.2.6.8 and 6.1.1.4'
B B 0.0013 0.0007 'International Tables Vol C Tables 4.2.6.8 and 6.1.1.4'
N N 0.0061 0.0033 'International Tables Vol C Tables 4.2.6.8 and 6.1.1.4'
F F 0.0171 0.0103 'International Tables Vol C Tables 4.2.6.8 and 6.1.1.4'
Ru Ru -1.2594 0.8363 'International Tables Vol C Tables 4.2.6.8 and 6.1.1.4'
O O 0.0106 0.0060 'International Tables Vol C Tables 4.2.6.8 and 6.1.1.4'
S S 0.1246 0.1234 'International Tables Vol C Tables 4.2.6.8 and 6.1.1.4'

loop_
_geom_angle_atom_site_label_1
_geom_angle_atom_site_label_2
_geom_angle_atom_site_label_3
_geom_angle
_geom_angle_site_symmetry_1
_geom_angle_site_symmetry_3
N5 Ru1 N3 177.9(6) . .
N5 Ru1 N2 96.1(6) . .
N3 Ru1 N2 82.9(5) . .
N5 Ru1 N1 84.0(5) . .
N3 Ru1 N1 97.6(4) . .
N2 Ru1 N1 81.6(6) . .
N5 Ru1 N4 99.4(6) . .
N3 Ru1 N4 82.2(5) . .
N2 Ru1 N4 156.4(4) . .
N1 Ru1 N4 82.3(6) . .
N5 Ru1 S1 90.8(4) . .
N3 Ru1 S1 87.5(3) . .
N2 Ru1 S1 99.9(4) . .
N1 Ru1 S1 174.8(3) . .
N4 Ru1 S1 97.7(5) . .
C8 N1 C1 117.4(10) . .
C8 N1 Ru1 113.7(10) . .
C1 N1 Ru1 111.7(9) . .
C2 N2 C3 112.5(13) . .
C2 N2 Ru1 109.2(11) . .
C3 N2 Ru1 109.6(10) . .
C5 N3 C4 116.4(9) . .
C5 N3 Ru1 112.0(8) . .
C4 N3 Ru1 111.2(9) . .
C7 N4 C6 110.9(13) . .
C7 N4 Ru1 105.9(12) . .
C6 N4 Ru1 106.7(8) . .
N1 C1 C2 104.6(11) . .
N2 C2 C1 115.6(13) . .
N2 C3 C4 110.9(12) . .
N3 C4 C3 107.5(10) . .
N3 C5 C6 107.2(9) . .
N4 C6 C5 113.3(11) . .
N4 C7 C8 118.9(13) . .
N1 C8 C7 105.4(12) . .
N5 C9 C10 176.7(22) . .
C9 N5 Ru1 176.1(17) . .
O1 S1 C50 106.4(6) . .
O1 S1 C51 105.7(6) . .
C50 S1 C51 99.1(5) . .
O1 S1 Ru1 116.0(4) . .
C50 S1 Ru1 114.0(4) . .
C51 S1 Ru1 114.0(5) . .
N11 Ru2 N10 96.9(5) . .
N11 Ru2 N9 177.0(5) . .
N10 Ru2 N9 83.2(6) . .
N11 Ru2 N7 84.7(5) . .
N10 Ru2 N7 81.1(8) . .
N9 Ru2 N7 98.2(5) . .
N11 Ru2 N8 98.0(5) . .
N10 Ru2 N8 155.8(4) . .
N9 Ru2 N8 82.8(6) . .
N7 Ru2 N8 81.5(8) . .
N11 Ru2 S2 91.4(4) . .
N10 Ru2 S2 99.9(4) . .
N9 Ru2 S2 85.7(4) . .
N7 Ru2 S2 176.1(3) . .
N8 Ru2 S2 98.6(4) . .
C19 N7 C12 134.3(18) . .
C19 N7 Ru2 109.9(15) . .
C12 N7 Ru2 111.1(14) . .
C13 N8 C14 113.1(11) . .
C13 N8 Ru2 110.0(11) . .
C14 N8 Ru2 104.5(9) . .
C15 N9 C16 116.5(11) . .
C15 N9 Ru2 111.6(9) . .
C16 N9 Ru2 109.7(9) . .
C17 N10 C18 116.5(12) . .
C17 N10 Ru2 107.2(11) . .
C18 N10 Ru2 110.0(12) . .
N7 C12 C13 122.5(15) . .
C12 C13 N8 111.0(14) . .
C15 C14 N8 111.4(12) . .
N9 C15 C14 107.0(10) . .
N9 C16 C17 108.1(11) . .
C16 C17 N10 109.3(14) . .
C19 C18 N10 109.0(14) . .
N7 C19 C18 121.2(16) . .
N11 C20 C21 178.5(18) . .
C20 N11 Ru2 177.1(14) . .
C52 S2 C53 108.4(10) . .
C52 S2 O2 106.2(9) . .
C53 S2 O2 97.9(9) . .
C52 S2 Ru2 116.8(5) . .
C53 S2 Ru2 113.7(8) . .
O2 S2 Ru2 111.9(9) . .
F3 B1 F4 134.0(27) . .
F3 B1 F1 93.1(20) . .
F4 B1 F1 100.7(23) . .
F3 B1 F2 111.9(22) . .
F4 B1 F2 107.1(16) . .
F1 B1 F2 103.4(23) . .
F7 B2 F6 109.4(20) . .
F7 B2 F5 115.9(16) . .
F6 B2 F5 109.4(15) . .
F7 B2 F8 97.0(16) . .
F6 B2 F8 116.1(16) . .
F5 B2 F8 108.8(17) . .
F11 B3 F10 101.0(25) . .
F11 B3 F12 128.0(24) . .
F10 B3 F12 105.3(22) . .
F11 B3 F9 112.2(24) . .
F10 B3 F9 99.9(20) . .
F12 B3 F9 106.4(13) . .
F13 B4 F14 121.0(16) . .
F13 B4 F15 91.1(17) . .
F14 B4 F15 114.9(19) . .
F13 B4 F16 112.6(15) . .
F14 B4 F16 110.0(15) . .
F15 B4 F16 105.1(13) . .

loop_
_geom_bond_atom_site_label_1
_geom_bond_atom_site_label_2
_geom_bond_distance
_geom_bond_site_symmetry_2
Ru1 N5 2.043(9) .
Ru1 N3 2.071(9) .
Ru1 N2 2.097(14) .
Ru1 N1 2.121(14) .
Ru1 N4 2.168(13) .
Ru1 S1 2.211(5) .
N1 C8 1.46(2) .
N1 C1 1.51(2) .
N2 C2 1.42(3) .
N2 C3 1.47(2) .
N3 C5 1.48(2) .
N3 C4 1.50(2) .
N4 C7 1.43(3) .
N4 C6 1.47(2) .
C1 C2 1.53(2) .
C3 C4 1.54(2) .
C5 C6 1.53(2) .
C7 C8 1.57(3) .
C9 N5 1.13(2) .
C9 C10 1.51(2) .
S1 O1 1.544(8) .
S1 C50 1.780(11) .
S1 C51 1.821(13) .
Ru2 N11 2.038(10) .
Ru2 N10 2.085(14) .
Ru2 N9 2.105(7) .
Ru2 N7 2.12(2) .
Ru2 N8 2.136(13) .
Ru2 S2 2.224(5) .
N7 C19 1.37(3) .
N7 C12 1.37(3) .
N8 C13 1.53(3) .
N8 C14 1.55(2) .
N9 C15 1.43(2) .
N9 C16 1.48(2) .
N10 C17 1.55(2) .
N10 C18 1.54(2) .
C12 C13 1.43(3) .
C14 C15 1.52(2) .
C16 C17 1.50(3) .
C18 C19 1.39(3) .
C20 N11 1.102(13) .
C20 C21 1.467(11) .
S2 C52 1.425(12) .
S2 C53 1.72(2) .
S2 O2 1.82(2) .
B1 F3 1.23(2) .
B1 F4 1.30(2) .
B1 F1 1.37(3) .
B1 F2 1.38(3) .
B2 F7 1.30(2) .
B2 F6 1.33(2) .
B2 F5 1.33(2) .
B2 F8 1.41(2) .
B3 F11 1.22(2) .
B3 F10 1.29(3) .
B3 F12 1.31(2) .
B3 F9 1.45(3) .
B4 F13 1.29(2) .
B4 F14 1.31(2) .
B4 F15 1.37(2) .
B4 F16 1.42(2) .
